data_4307705
loop_
_publ_author_name
'Arthur J. Esswein'
'Jillian L. Dempsey'
'Daniel G. Nocera'

_publ_section_title
;
A RhII-AuII Bimetallic Core with a Direct Metal-Metal Bond
;
_journal_name_full 'Inorganic Chemistry'
_journal_page_first 2362
_journal_page_last 2364
_journal_paper_doi 10.1021/ic062203f
_journal_volume 46
_journal_year 2007
_chemical_formula_sum 'C23 H31 Au Cl4 F24 N3 O8 P4 Rh'
_chemical_formula_weight 1499.06
_chemical_name_systematic
; 
 ? 
;
_space_group_IT_number 14
_symmetry_cell_setting monoclinic
_symmetry_space_group_name_Hall '-P 2yn'
_symmetry_space_group_name_H-M 'P 1 21/n 1'
_atom_sites_solution_hydrogens geom
_atom_sites_solution_primary direct
_atom_sites_solution_secondary difmap
_audit_creation_method SHELXL-97
_cell_angle_alpha 90.00
_cell_angle_beta 103.708(4)
_cell_angle_gamma 90.00
_cell_formula_units_Z 4
_cell_length_a 12.9108(14)
_cell_length_b 24.157(3)
_cell_length_c 16.0473(17)
_cell_measurement_reflns_used 5954
_cell_measurement_temperature 100(2)
_cell_measurement_theta_max 28.20
_cell_measurement_theta_min 2.31
_cell_volume 4862.4(10)
_computing_cell_refinement 'Bruker SMART'
_computing_data_collection 'Bruker SMART'
_computing_data_reduction 'Bruker SAINT'
_computing_molecular_graphics 'Bruker SHELXTL'
_computing_publication_material 'Bruker SHELXTL'
_computing_structure_refinement 'SHELXL-97 (Sheldrick, 1997)'
_computing_structure_solution 'SHELXS-97 (Sheldrick, 1990)'
_diffrn_ambient_temperature 100(2)
_diffrn_measured_fraction_theta_full 0.995
_diffrn_measured_fraction_theta_max 0.995
_diffrn_measurement_device_type 'CCD area detector'
_diffrn_measurement_method 'phi and omega scans'
_diffrn_radiation_monochromator graphite
_diffrn_radiation_source 'fine-focus sealed tube'
_diffrn_radiation_type MoK\a
_diffrn_radiation_wavelength 0.71073
_diffrn_reflns_av_R_equivalents 0.0546
_diffrn_reflns_av_sigmaI/netI 0.0560
_diffrn_reflns_limit_h_max 13
_diffrn_reflns_limit_h_min -16
_diffrn_reflns_limit_k_max 26
_diffrn_reflns_limit_k_min -30
_diffrn_reflns_limit_l_max 20
_diffrn_reflns_limit_l_min -19
_diffrn_reflns_number 29054
_diffrn_reflns_theta_full 26.44
_diffrn_reflns_theta_max 26.44
_diffrn_reflns_theta_min 1.55
_exptl_absorpt_coefficient_mu 3.840
_exptl_absorpt_correction_T_max 0.8312
_exptl_absorpt_correction_T_min 0.5139
_exptl_absorpt_correction_type empirical
_exptl_absorpt_process_details SADABS
_exptl_crystal_colour yellow
_exptl_crystal_density_diffrn 2.048
_exptl_crystal_density_meas ?
_exptl_crystal_density_method .
_exptl_crystal_description shard
_exptl_crystal_F_000 2888
_exptl_crystal_size_max 0.20
_exptl_crystal_size_mid 0.10
_exptl_crystal_size_min 0.05
_refine_diff_density_max 1.727
_refine_diff_density_min -1.203
_refine_diff_density_rms 0.288
_refine_ls_extinction_method none
_refine_ls_goodness_of_fit_ref 1.094
_refine_ls_hydrogen_treatment constr
_refine_ls_matrix_type full
_refine_ls_number_parameters 628
_refine_ls_number_reflns 9971
_refine_ls_number_restraints 0
_refine_ls_restrained_S_all 1.094
_refine_ls_R_factor_all 0.0607
_refine_ls_R_factor_gt 0.0434
_refine_ls_shift/su_max 0.001
_refine_ls_shift/su_mean 0.000
_refine_ls_structure_factor_coef Fsqd
_refine_ls_weighting_details 'calc w=1/[\s^2^(Fo^2^)+(0.0725P)^2^+0.0000P] where P=(Fo^2^+2Fc^2^)/3'
_refine_ls_weighting_scheme calc
_refine_ls_wR_factor_gt 0.1090
_refine_ls_wR_factor_ref 0.1274
_reflns_number_gt 8038
_reflns_number_total 9971
_reflns_threshold_expression >2sigma(I)
_cod_data_source_file ic062203fsi20061119_025119_3.cif
_cod_data_source_block c06040_p21n
_cod_depositor_comments
;
The following automatic conversions were performed:
'_symmetry_cell_setting' value 'Monoclinic' changed to 'monoclinic'
according to '/home/saulius/struct/CIF-dictionaries/cif_core.dic'
dictionary named 'cif_core.dic' version 2.4.1 from
2010-06-29.

'_exptl_absorpt_correction_type' value 'Empirical' changed to
'empirical' according to
'/home/saulius/struct/CIF-dictionaries/cif_core.dic' dictionary named
'cif_core.dic' version 2.4.1 from 2010-06-29.

Automatic conversion script
Id: cif_fix_enum 1527 2010-12-29 10:47:43Z saulius 
;
_cod_original_cell_volume 4862.4(9)
_cod_database_code 4307705

loop_
_symmetry_equiv_pos_as_xyz
'x, y, z'
'-x+1/2, y+1/2, -z+1/2'
'-x, -y, -z'
'x-1/2, -y-1/2, z-1/2'

loop_
_atom_site_label
_atom_site_type_symbol
_atom_site_fract_x
_atom_site_fract_y
_atom_site_fract_z
_atom_site_U_iso_or_equiv
_atom_site_adp_type
_atom_site_occupancy
_atom_site_symmetry_multiplicity
_atom_site_calc_flag
_atom_site_refinement_flags
_atom_site_disorder_assembly
_atom_site_disorder_group
Au1 Au 0.957220(19) 0.050530(10) 0.961501(15) 0.02433(9) Uani 1 1 d . . .
Rh1 Rh 0.64734(4) 0.107271(18) 0.67228(3) 0.01849(12) Uani 1 1 d . . .
P1 P 0.52545(12) 0.13024(6) 0.55540(10) 0.0212(3) Uani 1 1 d . . .
P2 P 0.60818(12) 0.19590(6) 0.67901(10) 0.0212(3) Uani 1 1 d . . .
P3 P 0.80723(13) 0.03701(7) 1.01250(10) 0.0265(4) Uani 1 1 d . . .
P4 P 1.07087(14) 0.04523(7) 0.87195(11) 0.0266(4) Uani 1 1 d . . .
Cl1 Cl 0.52143(12) 0.08904(7) 0.75498(10) 0.0286(3) Uani 1 1 d . . .
Cl2 Cl 0.65780(12) 0.01057(6) 0.63757(10) 0.0281(3) Uani 1 1 d . . .
Cl3 Cl 0.78998(12) 0.10349(6) 0.79944(9) 0.0261(3) Uani 1 1 d . . .
Cl4 Cl 1.05581(15) 0.12073(7) 1.07972(11) 0.0381(4) Uani 1 1 d . . .
N1 N 0.5151(4) 0.1951(2) 0.5864(3) 0.0244(11) Uani 1 1 d . . .
N2 N 0.8313(4) 0.1372(2) 0.5880(3) 0.0287(12) Uani 1 1 d . . .
N3 N 1.1758(4) 0.0029(2) 0.9009(3) 0.0342(13) Uani 1 1 d . . .
C1 C 0.4518(6) 0.2408(3) 0.5375(4) 0.0361(17) Uani 1 1 d . . .
H1A H 0.4656 0.2427 0.4801 0.054 Uiso 1 1 calc R . .
H1B H 0.4722 0.2759 0.5676 0.054 Uiso 1 1 calc R . .
H1C H 0.3758 0.2339 0.5326 0.054 Uiso 1 1 calc R . .
C2 C 0.3596(5) 0.0638(3) 0.5622(4) 0.0307(15) Uani 1 1 d . . .
H2A H 0.4075 0.0507 0.6163 0.037 Uiso 1 1 calc R . .
H2B H 0.3378 0.0315 0.5240 0.037 Uiso 1 1 calc R . .
C3 C 0.2643(6) 0.0916(4) 0.5801(5) 0.051(2) Uani 1 1 d . . .
C4 C 0.5402(6) 0.0988(3) 0.3995(5) 0.046(2) Uani 1 1 d . . .
H4A H 0.5193 0.0631 0.4210 0.055 Uiso 1 1 calc R . .
H4B H 0.4803 0.1115 0.3527 0.055 Uiso 1 1 calc R . .
C5 C 0.6316(8) 0.0904(4) 0.3660(6) 0.062(3) Uani 1 1 d . . .
C6 C 0.4556(5) 0.2208(3) 0.7630(5) 0.0343(16) Uani 1 1 d . . .
H6A H 0.4527 0.1973 0.8129 0.041 Uiso 1 1 calc R . .
H6B H 0.4060 0.2057 0.7113 0.041 Uiso 1 1 calc R . .
C7 C 0.4281(6) 0.2806(3) 0.7784(5) 0.0386(17) Uani 1 1 d . . .
C8 C 0.7173(6) 0.2919(3) 0.7136(4) 0.0329(15) Uani 1 1 d . . .
H8A H 0.6510 0.3057 0.7272 0.039 Uiso 1 1 calc R . .
H8B H 0.7393 0.3187 0.6744 0.039 Uiso 1 1 calc R . .
C9 C 0.8017(6) 0.2867(3) 0.7929(5) 0.045(2) Uani 1 1 d . . .
C10 C 0.7601(5) 0.1243(2) 0.6160(4) 0.0250(13) Uani 1 1 d . . .
C11 C 0.9227(5) 0.1576(3) 0.5576(4) 0.0306(15) Uani 1 1 d . . .
C12 C 0.8855(6) 0.2134(3) 0.5159(6) 0.0464(19) Uani 1 1 d . . .
H12A H 0.8253 0.2075 0.4665 0.070 Uiso 1 1 calc R . .
H12B H 0.9442 0.2310 0.4967 0.070 Uiso 1 1 calc R . .
H12C H 0.8632 0.2374 0.5577 0.070 Uiso 1 1 calc R . .
C13 C 0.9468(6) 0.1171(3) 0.4947(5) 0.0385(17) Uani 1 1 d . . .
H13A H 0.9636 0.0810 0.5226 0.058 Uiso 1 1 calc R . .
H13B H 1.0080 0.1301 0.4739 0.058 Uiso 1 1 calc R . .
H13C H 0.8846 0.1134 0.4463 0.058 Uiso 1 1 calc R . .
C14 C 1.0134(6) 0.1641(3) 0.6364(5) 0.0449(19) Uani 1 1 d . . .
H14A H 0.9901 0.1873 0.6785 0.067 Uiso 1 1 calc R . .
H14B H 1.0743 0.1816 0.6202 0.067 Uiso 1 1 calc R . .
H14C H 1.0344 0.1276 0.6613 0.067 Uiso 1 1 calc R . .
C15 C 1.0859(7) 0.1531(3) 0.8710(6) 0.050(2) Uani 1 1 d . . .
H15A H 1.0719 0.1543 0.9290 0.060 Uiso 1 1 calc R . .
H15B H 1.0182 0.1600 0.8281 0.060 Uiso 1 1 calc R . .
C16 C 1.1660(9) 0.1948(4) 0.8631(7) 0.080(4) Uani 1 1 d . . .
C17 C 0.9442(5) -0.0133(3) 0.7546(4) 0.0284(14) Uani 1 1 d . . .
H17A H 0.8707 0.0014 0.7371 0.034 Uiso 1 1 calc R . .
H17B H 0.9496 -0.0372 0.8055 0.034 Uiso 1 1 calc R . .
C18 C 0.9704(7) -0.0457(3) 0.6829(5) 0.0429(19) Uani 1 1 d . . .
C19 C 0.7001(5) -0.0209(3) 0.8795(4) 0.0288(14) Uani 1 1 d . . .
H19A H 0.7727 -0.0357 0.8836 0.035 Uiso 1 1 calc R . .
H19B H 0.6760 -0.0019 0.8236 0.035 Uiso 1 1 calc R . .
C20 C 0.6255(6) -0.0668(3) 0.8867(5) 0.0410(18) Uani 1 1 d . . .
C21 C 0.7280(8) 0.1366(3) 0.9938(6) 0.058(2) Uani 1 1 d . . .
H21A H 0.6899 0.1235 0.9362 0.069 Uiso 1 1 calc R . .
H21B H 0.7920 0.1573 0.9878 0.069 Uiso 1 1 calc R . .
C22 C 0.6590(7) 0.1725(4) 1.0289(5) 0.049(2) Uani 1 1 d . . .
C23 C 1.2612(6) 0.0056(4) 0.8519(5) 0.048(2) Uani 1 1 d . . .
H23A H 1.3294 0.0150 0.8911 0.072 Uiso 1 1 calc R . .
H23B H 1.2428 0.0340 0.8072 0.072 Uiso 1 1 calc R . .
H23C H 1.2672 -0.0304 0.8254 0.072 Uiso 1 1 calc R . .
F1 F 0.2889(4) 0.1346(2) 0.6334(3) 0.0602(13) Uani 1 1 d . . .
F2 F 0.2089(5) 0.0564(3) 0.6159(4) 0.0814(19) Uani 1 1 d . . .
F3 F 0.1986(4) 0.1107(3) 0.5096(3) 0.0788(18) Uani 1 1 d . . .
F4 F 0.6865(5) 0.1315(2) 0.3521(4) 0.0783(18) Uani 1 1 d . . .
F6 F 0.6136(4) 0.0550(2) 0.3011(3) 0.0593(14) Uani 1 1 d . . .
F7 F 0.3317(4) 0.2824(2) 0.7942(3) 0.0617(14) Uani 1 1 d . . .
F8 F 0.4967(4) 0.30131(19) 0.8471(3) 0.0590(13) Uani 1 1 d . . .
F9 F 0.4298(5) 0.3129(2) 0.7131(3) 0.0655(15) Uani 1 1 d . . .
F10 F 0.8193(5) 0.3350(2) 0.8328(3) 0.0722(16) Uani 1 1 d . . .
F11 F 0.7781(4) 0.2506(2) 0.8476(3) 0.0620(14) Uani 1 1 d . . .
F12 F 0.8954(4) 0.2702(2) 0.7779(4) 0.0706(15) Uani 1 1 d . . .
F13 F 1.2597(5) 0.1870(2) 0.9212(4) 0.097(2) Uani 1 1 d . . .
F14 F 1.1320(5) 0.2430(2) 0.8723(6) 0.123(3) Uani 1 1 d . . .
F15 F 1.1970(5) 0.1920(3) 0.7874(4) 0.098(2) Uani 1 1 d . . .
F16 F 0.9610(5) -0.0160(2) 0.6124(3) 0.0652(15) Uani 1 1 d . . .
F17 F 0.9021(4) -0.08848(18) 0.6636(3) 0.0562(13) Uani 1 1 d . . .
F18 F 1.0675(4) -0.06634(19) 0.7037(3) 0.0595(13) Uani 1 1 d . . .
F19 F 0.5268(3) -0.04887(18) 0.8819(3) 0.0540(12) Uani 1 1 d . . .
F20 F 0.6555(4) -0.0952(2) 0.9590(3) 0.0643(14) Uani 1 1 d . . .
F21 F 0.6208(4) -0.10253(17) 0.8216(3) 0.0554(12) Uani 1 1 d . . .
F22 F 0.5819(6) 0.1516(3) 1.0480(8) 0.161(5) Uani 1 1 d . . .
F23 F 0.7150(7) 0.1953(3) 1.1014(5) 0.141(4) Uani 1 1 d . . .
F24 F 0.6280(6) 0.2160(2) 0.9810(4) 0.095(2) Uani 1 1 d . . .
F5A F 0.7076(4) 0.0631(2) 0.4309(4) 0.0400(19) Uani 0.702(11) 1 d P . .
F5B F 0.5624(18) 0.1466(7) 0.2991(11) 0.074(7) Uani 0.298(11) 1 d P . .
O1 O 0.4128(3) 0.10361(18) 0.5217(3) 0.0301(10) Uani 1 1 d . . .
O2 O 0.5582(4) 0.13858(18) 0.4675(3) 0.0279(10) Uani 1 1 d . . .
O3 O 0.5619(3) 0.22384(18) 0.7511(3) 0.0290(10) Uani 1 1 d . . .
O4 O 0.6984(3) 0.23784(17) 0.6725(3) 0.0272(10) Uani 1 1 d . . .
O5 O 1.1290(4) 0.1011(2) 0.8563(3) 0.0431(13) Uani 1 1 d . . .
O6 O 1.0194(4) 0.03131(17) 0.7741(3) 0.0274(10) Uani 1 1 d . . .
O7 O 0.7009(3) 0.01703(18) 0.9482(3) 0.0292(10) Uani 1 1 d . . .
O8 O 0.7590(4) 0.0907(2) 1.0486(3) 0.0365(11) Uani 1 1 d . . .

loop_
_atom_site_aniso_label
_atom_site_aniso_U_11
_atom_site_aniso_U_22
_atom_site_aniso_U_33
_atom_site_aniso_U_23
_atom_site_aniso_U_13
_atom_site_aniso_U_12
Au1 0.02488(14) 0.02425(14) 0.02076(14) -0.00199(9) -0.00076(10) 0.00634(9)
Rh1 0.0165(2) 0.0207(2) 0.0165(2) 0.00021(18) 0.00031(18) 0.00197(17)
P1 0.0211(8) 0.0210(8) 0.0183(8) -0.0020(6) -0.0018(6) 0.0010(6)
P2 0.0200(8) 0.0237(8) 0.0173(7) -0.0010(6) -0.0010(6) 0.0016(6)
P3 0.0239(8) 0.0311(9) 0.0213(8) -0.0054(7) -0.0011(7) 0.0057(7)
P4 0.0259(9) 0.0295(9) 0.0215(8) -0.0038(7) 0.0001(7) 0.0008(6)
Cl1 0.0261(8) 0.0327(8) 0.0274(8) 0.0027(6) 0.0074(6) 0.0000(6)
Cl2 0.0292(8) 0.0226(8) 0.0297(8) -0.0051(6) 0.0013(6) 0.0018(6)
Cl3 0.0250(8) 0.0269(8) 0.0211(7) 0.0008(6) -0.0049(6) 0.0032(6)
Cl4 0.0565(11) 0.0256(8) 0.0264(9) -0.0063(7) -0.0018(8) -0.0042(7)
N1 0.024(3) 0.022(3) 0.021(3) -0.003(2) -0.006(2) 0.005(2)
N2 0.027(3) 0.034(3) 0.025(3) 0.001(2) 0.006(2) 0.001(2)
N3 0.025(3) 0.056(4) 0.021(3) 0.003(3) 0.004(2) 0.014(3)
C1 0.041(4) 0.021(3) 0.035(4) 0.001(3) -0.014(3) 0.009(3)
C2 0.023(3) 0.036(4) 0.032(4) -0.007(3) 0.005(3) -0.006(3)
C3 0.027(4) 0.073(6) 0.049(5) -0.021(4) 0.003(4) -0.005(4)
C4 0.041(4) 0.052(5) 0.042(4) -0.026(4) 0.003(4) -0.004(3)
C5 0.078(7) 0.069(6) 0.050(5) -0.032(5) 0.035(5) -0.032(5)
C6 0.030(4) 0.041(4) 0.033(4) -0.010(3) 0.011(3) -0.001(3)
C7 0.034(4) 0.048(4) 0.040(4) -0.002(3) 0.020(3) 0.000(3)
C8 0.036(4) 0.023(3) 0.034(4) 0.003(3) -0.003(3) -0.008(3)
C9 0.043(5) 0.040(4) 0.042(4) -0.005(3) -0.011(4) -0.020(3)
C10 0.027(3) 0.023(3) 0.020(3) 0.000(2) -0.003(3) 0.005(2)
C11 0.022(3) 0.044(4) 0.027(3) 0.008(3) 0.007(3) 0.002(3)
C12 0.041(5) 0.043(5) 0.056(5) 0.016(4) 0.014(4) 0.006(3)
C13 0.035(4) 0.050(5) 0.032(4) 0.001(3) 0.012(3) 0.001(3)
C14 0.030(4) 0.070(6) 0.033(4) 0.000(4) 0.003(3) -0.002(4)
C15 0.055(5) 0.040(5) 0.051(5) 0.010(4) 0.004(4) 0.001(4)
C16 0.092(8) 0.041(6) 0.076(7) 0.003(5) -0.043(6) -0.026(5)
C17 0.034(4) 0.028(3) 0.019(3) -0.004(3) -0.001(3) 0.001(3)
C18 0.059(5) 0.033(4) 0.035(4) -0.002(3) 0.007(4) 0.001(3)
C19 0.029(4) 0.028(3) 0.025(3) -0.003(3) -0.001(3) -0.001(3)
C20 0.032(4) 0.036(4) 0.048(5) 0.000(4) -0.005(3) 0.002(3)
C21 0.083(7) 0.028(4) 0.073(6) 0.005(4) 0.041(5) 0.015(4)
C22 0.037(5) 0.070(6) 0.040(5) 0.005(4) 0.009(4) 0.016(4)
C23 0.040(4) 0.080(6) 0.029(4) 0.010(4) 0.017(3) 0.010(4)
F1 0.035(3) 0.076(3) 0.065(3) -0.031(3) 0.005(2) 0.011(2)
F2 0.052(4) 0.115(5) 0.090(4) -0.022(4) 0.042(3) -0.026(3)
F3 0.027(3) 0.137(5) 0.061(3) -0.030(3) -0.013(2) 0.020(3)
F4 0.095(5) 0.062(3) 0.096(5) -0.004(3) 0.058(4) -0.011(3)
F6 0.068(3) 0.074(3) 0.039(3) -0.028(2) 0.017(2) 0.001(2)
F7 0.055(3) 0.063(3) 0.076(4) -0.008(3) 0.032(3) 0.010(2)
F8 0.078(4) 0.050(3) 0.057(3) -0.029(2) 0.032(3) -0.015(2)
F9 0.084(4) 0.055(3) 0.070(3) 0.020(3) 0.043(3) 0.025(3)
F10 0.087(4) 0.061(3) 0.059(3) -0.024(3) -0.002(3) -0.039(3)
F11 0.069(3) 0.068(3) 0.034(2) 0.017(2) -0.016(2) -0.022(3)
F12 0.034(3) 0.082(4) 0.083(4) -0.003(3) -0.010(3) -0.005(2)
F13 0.086(5) 0.058(4) 0.112(5) 0.006(3) -0.043(4) -0.014(3)
F14 0.065(4) 0.030(3) 0.257(10) 0.033(4) 0.006(5) -0.003(3)
F15 0.084(5) 0.122(6) 0.081(5) 0.025(4) 0.004(4) -0.051(4)
F16 0.116(5) 0.057(3) 0.021(2) -0.004(2) 0.013(3) -0.008(3)
F17 0.080(4) 0.040(3) 0.042(3) -0.020(2) 0.003(2) -0.006(2)
F18 0.061(3) 0.049(3) 0.073(3) -0.016(3) 0.024(3) 0.012(2)
F19 0.026(2) 0.058(3) 0.074(3) -0.010(2) 0.005(2) -0.0075(19)
F20 0.070(4) 0.051(3) 0.068(3) 0.027(3) 0.008(3) -0.006(2)
F21 0.051(3) 0.036(2) 0.071(3) -0.023(2) 0.000(2) -0.005(2)
F22 0.096(6) 0.083(5) 0.351(14) 0.081(6) 0.148(8) 0.051(4)
F23 0.155(8) 0.139(7) 0.103(6) -0.064(5) -0.021(5) 0.086(6)
F24 0.139(6) 0.062(4) 0.096(5) 0.016(3) 0.051(4) 0.055(4)
F5A 0.026(3) 0.047(4) 0.042(4) -0.008(3) -0.003(3) 0.008(2)
F5B 0.112(18) 0.065(12) 0.047(11) -0.001(9) 0.025(11) -0.020(11)
O1 0.022(2) 0.033(3) 0.028(2) 0.0016(19) -0.0076(19) -0.0041(18)
O2 0.034(3) 0.031(2) 0.016(2) -0.0029(18) 0.0016(18) -0.0029(19)
O3 0.027(2) 0.033(2) 0.027(2) -0.0090(19) 0.0058(19) -0.0013(18)
O4 0.030(2) 0.027(2) 0.025(2) -0.0038(18) 0.0050(19) -0.0043(18)
O5 0.046(3) 0.038(3) 0.047(3) -0.014(2) 0.016(3) -0.010(2)
O6 0.034(3) 0.025(2) 0.019(2) 0.0022(18) -0.0007(19) 0.0029(19)
O7 0.024(2) 0.034(3) 0.025(2) -0.0059(19) -0.0023(19) 0.0056(18)
O8 0.031(3) 0.045(3) 0.032(3) -0.010(2) 0.005(2) 0.011(2)

loop_
_atom_type_symbol
_atom_type_description
_atom_type_scat_dispersion_real
_atom_type_scat_dispersion_imag
_atom_type_scat_source
C C 0.0033 0.0016 'International Tables Vol C Tables 4.2.6.8 and 6.1.1.4'
H H 0.0000 0.0000 'International Tables Vol C Tables 4.2.6.8 and 6.1.1.4'
N N 0.0061 0.0033 'International Tables Vol C Tables 4.2.6.8 and 6.1.1.4'
O O 0.0106 0.0060 'International Tables Vol C Tables 4.2.6.8 and 6.1.1.4'
F F 0.0171 0.0103 'International Tables Vol C Tables 4.2.6.8 and 6.1.1.4'
P P 0.1023 0.0942 'International Tables Vol C Tables 4.2.6.8 and 6.1.1.4'
Cl Cl 0.1484 0.1585 'International Tables Vol C Tables 4.2.6.8 and 6.1.1.4'
Rh Rh -1.1178 0.9187 'International Tables Vol C Tables 4.2.6.8 and 6.1.1.4'
Au Au -2.0133 8.8022 'International Tables Vol C Tables 4.2.6.8 and 6.1.1.4'

loop_
_geom_angle_atom_site_label_1
_geom_angle_atom_site_label_2
_geom_angle_atom_site_label_3
_geom_angle
_geom_angle_site_symmetry_1
_geom_angle_site_symmetry_3
_geom_angle_publ_flag
P4 Au1 P3 159.40(6) . . ?
P4 Au1 Cl4 102.46(6) . . ?
P3 Au1 Cl4 98.00(6) . . ?
P4 Au1 Au1 89.08(4) . 3_757 ?
P3 Au1 Au1 89.81(4) . 3_757 ?
Cl4 Au1 Au1 99.68(4) . 3_757 ?
C10 Rh1 P2 91.29(18) . . ?
C10 Rh1 P1 90.79(18) . . ?
P2 Rh1 P1 70.94(6) . . ?
C10 Rh1 Cl1 174.00(18) . . ?
P2 Rh1 Cl1 87.56(6) . . ?
P1 Rh1 Cl1 94.40(6) . . ?
C10 Rh1 Cl3 83.92(18) . . ?
P2 Rh1 Cl3 97.67(6) . . ?
P1 Rh1 Cl3 167.39(6) . . ?
Cl1 Rh1 Cl3 90.39(6) . . ?
C10 Rh1 Cl2 90.53(18) . . ?
P2 Rh1 Cl2 167.40(6) . . ?
P1 Rh1 Cl2 96.57(6) . . ?
Cl1 Rh1 Cl2 91.87(6) . . ?
Cl3 Rh1 Cl2 94.91(5) . . ?
O1 P1 O2 99.7(2) . . ?
O1 P1 N1 111.0(3) . . ?
O2 P1 N1 101.8(2) . . ?
O1 P1 Rh1 127.25(18) . . ?
O2 P1 Rh1 120.11(18) . . ?
N1 P1 Rh1 94.28(18) . . ?
O4 P2 O3 100.9(2) . . ?
O4 P2 N1 109.6(3) . . ?
O3 P2 N1 109.8(3) . . ?
O4 P2 Rh1 116.20(18) . . ?
O3 P2 Rh1 125.63(18) . . ?
N1 P2 Rh1 94.04(18) . . ?
O7 P3 O8 97.5(2) . . ?
O7 P3 N3 106.8(3) . 3_757 ?
O8 P3 N3 98.8(3) . 3_757 ?
O7 P3 Au1 119.01(18) . . ?
O8 P3 Au1 116.5(2) . . ?
N3 P3 Au1 115.1(2) 3_757 . ?
O6 P4 O5 97.2(3) . . ?
O6 P4 N3 105.5(3) . . ?
O5 P4 N3 100.4(3) . . ?
O6 P4 Au1 116.88(18) . . ?
O5 P4 Au1 116.61(19) . . ?
N3 P4 Au1 117.2(2) . . ?
C1 N1 P1 128.2(4) . . ?
C1 N1 P2 130.6(4) . . ?
P1 N1 P2 100.6(3) . . ?
C10 N2 C11 175.1(6) . . ?
C23 N3 P3 119.7(5) . 3_757 ?
C23 N3 P4 118.4(5) . . ?
P3 N3 P4 121.6(3) 3_757 . ?
O1 C2 C3 107.1(6) . . ?
F3 C3 F2 106.9(7) . . ?
F3 C3 F1 106.4(7) . . ?
F2 C3 F1 107.0(7) . . ?
F3 C3 C2 112.5(7) . . ?
F2 C3 C2 110.5(7) . . ?
F1 C3 C2 113.1(6) . . ?
C5 C4 O2 112.6(6) . . ?
F4 C5 F6 111.5(7) . . ?
F4 C5 F5A 100.1(8) . . ?
F6 C5 F5A 104.0(8) . . ?
F4 C5 C4 120.2(8) . . ?
F6 C5 C4 112.5(7) . . ?
F5A C5 C4 106.4(7) . . ?
F4 C5 F5B 62.0(8) . . ?
F6 C5 F5B 92.7(8) . . ?
F5A C5 F5B 159.5(9) . . ?
C4 C5 F5B 77.4(9) . . ?
O3 C6 C7 104.0(5) . . ?
F9 C7 F7 109.0(6) . . ?
F9 C7 F8 107.6(6) . . ?
F7 C7 F8 107.3(6) . . ?
F9 C7 C6 112.7(6) . . ?
F7 C7 C6 109.1(6) . . ?
F8 C7 C6 110.8(6) . . ?
O4 C8 C9 108.9(6) . . ?
F11 C9 F10 107.4(7) . . ?
F11 C9 F12 106.3(7) . . ?
F10 C9 F12 106.7(6) . . ?
F11 C9 C8 113.1(6) . . ?
F10 C9 C8 110.4(7) . . ?
F12 C9 C8 112.6(7) . . ?
N2 C10 Rh1 174.4(5) . . ?
N2 C11 C13 108.6(6) . . ?
N2 C11 C14 106.3(5) . . ?
C13 C11 C14 112.9(6) . . ?
N2 C11 C12 104.3(5) . . ?
C13 C11 C12 112.1(6) . . ?
C14 C11 C12 112.0(6) . . ?
O5 C15 C16 106.4(8) . . ?
F14 C16 F13 109.0(8) . . ?
F14 C16 F15 109.3(9) . . ?
F13 C16 F15 101.7(10) . . ?
F14 C16 C15 110.5(11) . . ?
F13 C16 C15 112.2(8) . . ?
F15 C16 C15 113.7(8) . . ?
O6 C17 C18 107.3(6) . . ?
F18 C18 F16 108.1(7) . . ?
F18 C18 F17 107.4(6) . . ?
F16 C18 F17 107.3(7) . . ?
F18 C18 C17 112.2(7) . . ?
F16 C18 C17 112.6(6) . . ?
F17 C18 C17 108.9(7) . . ?
O7 C19 C20 107.7(6) . . ?
F20 C20 F19 107.3(7) . . ?
F20 C20 F21 107.4(6) . . ?
F19 C20 F21 107.3(6) . . ?
F20 C20 C19 113.1(6) . . ?
F19 C20 C19 112.3(6) . . ?
F21 C20 C19 109.1(6) . . ?
O8 C21 C22 109.7(7) . . ?
F22 C22 F24 109.0(8) . . ?
F22 C22 F23 104.9(9) . . ?
F24 C22 F23 102.1(8) . . ?
F22 C22 C21 117.6(9) . . ?
F24 C22 C21 112.6(7) . . ?
F23 C22 C21 109.3(8) . . ?
C5 F4 F5B 75.6(9) . . ?
F4 F5B C5 42.3(6) . . ?
C2 O1 P1 129.0(4) . . ?
C4 O2 P1 124.5(5) . . ?
C6 O3 P2 128.2(4) . . ?
C8 O4 P2 126.7(4) . . ?
C15 O5 P4 120.5(5) . . ?
C17 O6 P4 118.5(4) . . ?
C19 O7 P3 122.9(4) . . ?
C21 O8 P3 119.0(4) . . ?

loop_
_geom_bond_atom_site_label_1
_geom_bond_atom_site_label_2
_geom_bond_distance
_geom_bond_site_symmetry_2
_geom_bond_publ_flag
Au1 P4 2.2878(17) . ?
Au1 P3 2.2973(18) . ?
Au1 Cl4 2.6364(16) . ?
Au1 Au1 2.8390(5) 3_757 ?
Rh1 C10 1.931(7) . ?
Rh1 P2 2.2083(16) . ?
Rh1 P1 2.2144(16) . ?
Rh1 Cl1 2.3707(15) . ?
Rh1 Cl3 2.4047(15) . ?
Rh1 Cl2 2.4128(16) . ?
P1 O1 1.565(4) . ?
P1 O2 1.578(4) . ?
P1 N1 1.659(5) . ?
P2 O4 1.566(4) . ?
P2 O3 1.575(4) . ?
P2 N1 1.676(5) . ?
P3 O7 1.584(4) . ?
P3 O8 1.606(5) . ?
P3 N3 1.663(6) 3_757 ?
P4 O6 1.589(4) . ?
P4 O5 1.593(5) . ?
P4 N3 1.673(5) . ?
N1 C1 1.481(8) . ?
N2 C10 1.157(8) . ?
N2 C11 1.466(8) . ?
N3 C23 1.500(8) . ?
N3 P3 1.663(6) 3_757 ?
C2 O1 1.424(8) . ?
C2 C3 1.489(10) . ?
C3 F3 1.326(10) . ?
C3 F2 1.327(10) . ?
C3 F1 1.334(9) . ?
C4 C5 1.422(11) . ?
C4 O2 1.432(8) . ?
C5 F4 1.271(10) . ?
C5 F6 1.324(9) . ?
C5 F5A 1.413(12) . ?
C5 F5B 1.83(2) . ?
C6 O3 1.431(8) . ?
C6 C7 1.520(10) . ?
C7 F9 1.312(8) . ?
C7 F7 1.328(8) . ?
C7 F8 1.337(9) . ?
C8 O4 1.458(7) . ?
C8 C9 1.471(10) . ?
C9 F11 1.322(9) . ?
C9 F10 1.325(8) . ?
C9 F12 1.348(10) . ?
C11 C13 1.491(9) . ?
C11 C14 1.513(10) . ?
C11 C12 1.531(9) . ?
C15 O5 1.416(9) . ?
C15 C16 1.469(13) . ?
C16 F14 1.265(12) . ?
C16 F13 1.354(11) . ?
C16 F15 1.369(14) . ?
C17 O6 1.435(7) . ?
C17 C18 1.494(9) . ?
C18 F18 1.317(10) . ?
C18 F16 1.321(8) . ?
C18 F17 1.346(9) . ?
C19 O7 1.432(7) . ?
C19 C20 1.492(10) . ?
C20 F20 1.324(9) . ?
C20 F19 1.331(8) . ?
C20 F21 1.345(9) . ?
C21 O8 1.411(9) . ?
C21 C22 1.450(11) . ?
C22 F22 1.219(10) . ?
C22 F24 1.306(10) . ?
C22 F23 1.335(11) . ?
F4 F5B 1.67(2) . ?
